data_2023345
loop_
_publ_author_name
'Gurbanov, Atash V.'
'H\"okelek, Tuncer'
'Mammadova, Gunay Z.'
'Hasanov, Khudayar I.'
'Javadzade, Tahir A.'
'Belay, Alebel N.'

_publ_section_title
;
 Crystal structure, Hirshfeld surface analysis and crystal voids of
 4-nitrobenzo[c][1,2,5]selenadiazole
;
_journal_coeditor_code VU2008
_journal_issue 2
_journal_name_full 'Acta Crystallographica Section E Crystallographic Communications'
_journal_paper_doi 10.1107/S2056989024012398
_journal_volume 81
_journal_year 2025
_chemical_formula_iupac 'C6 H3 N3 O2 Se'
_chemical_formula_moiety 'C6 H3 N3 O2 Se'
_chemical_formula_sum 'C6 H3 N3 O2 Se'
_chemical_formula_weight 228.07
_chemical_name_systematic
;
4-Nitrobenzo[<i>c</i>][1,2,5]selenadiazole
;
_space_group_crystal_system monoclinic
_space_group_IT_number 14
_space_group_name_Hall '-P 2ybc'
_space_group_name_H-M_alt 'P 1 21/c 1'
_atom_sites_solution_hydrogens geom
_atom_sites_solution_primary direct
_atom_sites_solution_secondary difmap
_audit_creation_method SHELXL-2019/1
_cell_angle_alpha 90
_cell_angle_beta 114.808(3)
_cell_angle_gamma 90
_cell_formula_units_Z 4
_cell_length_a 7.0105(4)
_cell_length_b 13.2765(8)
_cell_length_c 8.1311(5)
_cell_measurement_reflns_used 2556
_cell_measurement_temperature 150(2)
_cell_measurement_theta_max 26.65
_cell_measurement_theta_min 3.07
_cell_volume 686.96(7)
_computing_cell_refinement
;
SAINT (Bruker, 2014)
;
_computing_data_collection
;
APEX4 (Bruker, 2014)
;
_computing_data_reduction
;
SAINT (Bruker, 2014)
;
_computing_molecular_graphics
;
SHELXTL (Sheldrick, 2008)
;
_computing_structure_refinement
;
<i>SHELXL2019/1</i> (Sheldrick, 2015b)
;
_computing_structure_solution
;
<i>SHELXT2019/1</i> (Sheldrick, 2015a)
;
_diffrn_ambient_temperature 150(2)
_diffrn_measured_fraction_theta_full 1.000
_diffrn_measured_fraction_theta_max 0.995
_diffrn_measurement_device_type 'Bruker APEXII CCD'
_diffrn_measurement_method '\f and \w scans'
_diffrn_radiation_type MoK\a
_diffrn_radiation_wavelength 0.71073
_diffrn_reflns_av_R_equivalents 0.0372
_diffrn_reflns_av_unetI/netI 0.0326
_diffrn_reflns_limit_h_max 8
_diffrn_reflns_limit_h_min -8
_diffrn_reflns_limit_k_max 16
_diffrn_reflns_limit_k_min -16
_diffrn_reflns_limit_l_max 10
_diffrn_reflns_limit_l_min -10
_diffrn_reflns_number 5894
_diffrn_reflns_theta_full 25.242
_diffrn_reflns_theta_max 26.869
_diffrn_reflns_theta_min 3.069
_exptl_absorpt_coefficient_mu 5.418
_exptl_absorpt_correction_T_max 0.473
_exptl_absorpt_correction_T_min 0.284
_exptl_absorpt_correction_type multi-scan
_exptl_absorpt_process_details
;
(SADABS; Krause <i>et al.</i>,  2015)
;
_exptl_crystal_colour yellow
_exptl_crystal_density_diffrn 2.205
_exptl_crystal_description prism
_exptl_crystal_F_000 440
_exptl_crystal_size_max 0.280
_exptl_crystal_size_mid 0.210
_exptl_crystal_size_min 0.140
_refine_diff_density_max 1.240
_refine_diff_density_min -1.270
_refine_ls_extinction_method none
_refine_ls_goodness_of_fit_ref 1.172
_refine_ls_hydrogen_treatment constr
_refine_ls_matrix_type full
_refine_ls_number_parameters 109
_refine_ls_number_reflns 1475
_refine_ls_number_restraints 0
_refine_ls_restrained_S_all 1.172
_refine_ls_R_factor_all 0.0507
_refine_ls_R_factor_gt 0.0435
_refine_ls_shift/su_max 0.000
_refine_ls_shift/su_mean 0.000
_refine_ls_structure_factor_coef Fsqd
_refine_ls_weighting_details 'w=1/[\s^2^(Fo^2^)+6.1884P] where P=(Fo^2^+2Fc^2^)/3'
_refine_ls_weighting_scheme calc
_refine_ls_wR_factor_gt 0.1013
_refine_ls_wR_factor_ref 0.1038
_reflns_number_gt 1297
_reflns_number_total 1475
_reflns_threshold_expression 'I > 2\s(I)'
_cod_data_source_file vu2008.cif
_cod_data_source_block I
_cod_original_sg_symbol_H-M 'P 21/c'
_cod_database_code 2023345
_shelx_space_group_comment
;
The symmetry employed for this shelxl refinement is uniquely defined
by the following loop, which should always be used as a source of
symmetry information in preference to the above space-group names.
They are only intended as comments.
;
_shelx_estimated_absorpt_t_min 0.312
_shelx_estimated_absorpt_t_max 0.518

loop_
_space_group_symop_operation_xyz
'x, y, z'
'-x, y+1/2, -z+1/2'
'-x, -y, -z'
'x, -y-1/2, z-1/2'

loop_
_atom_site_type_symbol
_atom_site_label
_atom_site_fract_x
_atom_site_fract_y
_atom_site_fract_z
_atom_site_U_iso_or_equiv
_atom_site_adp_type
_atom_site_calc_flag
_atom_site_occupancy
_atom_site_disorder_assembly
_atom_site_disorder_group
Se Se1 0.77441(9) 0.25835(4) 0.82143(8) 0.01947(18) Uani d 1 . .
O O1 0.7737(8) 0.4739(3) 0.3944(6) 0.0372(11) Uani d 1 . .
O O2 0.7408(8) 0.6348(3) 0.4079(6) 0.0324(11) Uani d 1 . .
N N1 0.7713(7) 0.3520(3) 0.6607(6) 0.0179(10) Uani d 1 . .
N N2 0.7564(7) 0.3476(3) 0.9783(6) 0.0198(10) Uani d 1 . .
N N3 0.7548(8) 0.5496(3) 0.4731(6) 0.0219(10) Uani d 1 . .
C C1 0.7570(8) 0.4405(4) 0.7304(7) 0.0152(10) Uani d 1 . .
C C2 0.7477(8) 0.5380(4) 0.6503(7) 0.0155(10) Uani d 1 . .
C C3 0.7288(8) 0.6233(4) 0.7359(7) 0.0175(11) Uani d 1 . .
H H3 0.720824 0.686805 0.679574 0.021 Uiso calc 1 . .
C C4 0.7207(8) 0.6192(4) 0.9056(7) 0.0174(11) Uani d 1 . .
H H4 0.707675 0.680103 0.961342 0.021 Uiso calc 1 . .
C C5 0.7310(8) 0.5300(4) 0.9926(7) 0.0164(10) Uani d 1 . .
H H5 0.726556 0.528392 1.107708 0.020 Uiso calc 1 . .
C C6 0.7487(8) 0.4387(4) 0.9056(7) 0.0161(10) Uani d 1 . .

loop_
_atom_site_aniso_label
_atom_site_aniso_U_11
_atom_site_aniso_U_22
_atom_site_aniso_U_33
_atom_site_aniso_U_12
_atom_site_aniso_U_13
_atom_site_aniso_U_23
Se1 0.0249(3) 0.0107(2) 0.0233(3) 0.0001(2) 0.0106(2) 0.0017(2)
O1 0.066(3) 0.019(2) 0.034(3) 0.001(2) 0.029(2) -0.0030(18)
O2 0.054(3) 0.019(2) 0.029(2) 0.0017(19) 0.022(2) 0.0081(17)
N1 0.023(3) 0.012(2) 0.020(2) 0.0017(17) 0.009(2) -0.0001(17)
N2 0.022(2) 0.014(2) 0.024(3) 0.0000(17) 0.011(2) 0.0018(18)
N3 0.028(3) 0.020(2) 0.020(3) 0.0003(19) 0.012(2) 0.0011(19)
C1 0.013(2) 0.014(2) 0.018(3) -0.0010(18) 0.006(2) 0.0004(19)
C2 0.017(3) 0.015(2) 0.017(3) 0.0001(19) 0.008(2) 0.0010(19)
C3 0.019(3) 0.015(2) 0.017(3) 0.001(2) 0.006(2) 0.003(2)
C4 0.022(3) 0.014(2) 0.019(3) 0.001(2) 0.012(2) -0.0055(19)
C5 0.019(3) 0.018(2) 0.015(3) 0.001(2) 0.010(2) -0.002(2)
C6 0.016(3) 0.015(2) 0.018(3) 0.0005(19) 0.009(2) 0.0011(19)

loop_
_atom_type_symbol
_atom_type_description
_atom_type_scat_dispersion_real
_atom_type_scat_dispersion_imag
_atom_type_scat_source
C C 0.0033 0.0016 'International Tables Vol C Tables 4.2.6.8 and 6.1.1.4'
H H 0.0000 0.0000 'International Tables Vol C Tables 4.2.6.8 and 6.1.1.4'
N N 0.0061 0.0033 'International Tables Vol C Tables 4.2.6.8 and 6.1.1.4'
O O 0.0106 0.0060 'International Tables Vol C Tables 4.2.6.8 and 6.1.1.4'
Se Se -0.0929 2.2259 'International Tables Vol C Tables 4.2.6.8 and 6.1.1.4'

loop_
_geom_angle_atom_site_label_1
_geom_angle_atom_site_label_2
_geom_angle_atom_site_label_3
_geom_angle_site_symmetry_1
_geom_angle_site_symmetry_3
_geom_angle
_geom_angle_publ_flag
N2 Se1 N1 . . 94.46(19) ?
C1 N1 Se1 . . 106.4(3) ?
C6 N2 Se1 . . 106.7(4) ?
O1 N3 O2 . . 122.2(5) ?
O1 N3 C2 . . 118.7(4) ?
O2 N3 C2 . . 119.1(4) ?
N1 C1 C2 . . 126.9(5) ?
N1 C1 C6 . . 116.5(5) ?
C2 C1 C6 . . 116.5(4) ?
C3 C2 C1 . . 120.7(5) ?
C3 C2 N3 . . 117.6(4) ?
C1 C2 N3 . . 121.6(4) ?
C2 C3 C4 . . 121.4(5) ?
C2 C3 H3 . . 119.3 ?
C4 C3 H3 . . 119.3 ?
C5 C4 C3 . . 121.8(5) ?
C5 C4 H4 . . 119.1 ?
C3 C4 H4 . . 119.1 ?
C4 C5 C6 . . 118.3(5) ?
C4 C5 H5 . . 120.8 ?
C6 C5 H5 . . 120.8 ?
N2 C6 C5 . . 122.8(5) ?
N2 C6 C1 . . 116.0(5) ?
C5 C6 C1 . . 121.2(5) ?

loop_
_geom_bond_atom_site_label_1
_geom_bond_atom_site_label_2
_geom_bond_site_symmetry_2
_geom_bond_distance
_geom_bond_publ_flag
Se1 N2 . 1.784(5) ?
Se1 N1 . 1.797(4) ?
O1 N3 . 1.228(6) ?
O2 N3 . 1.235(6) ?
N1 C1 . 1.327(6) ?
N2 C6 . 1.338(7) ?
N3 C2 . 1.471(7) ?
C1 C2 . 1.439(7) ?
C1 C6 . 1.450(7) ?
C2 C3 . 1.364(7) ?
C3 C4 . 1.406(7) ?
C3 H3 . 0.9500 ?
C4 C5 . 1.366(7) ?
C4 H4 . 0.9500 ?
C5 C6 . 1.434(7) ?
C5 H5 . 0.9500 ?

loop_
_geom_contact_atom_site_label_1
_geom_contact_atom_site_label_2
_geom_contact_distance
_geom_contact_site_symmetry_1
_geom_contact_site_symmetry_2
_geom_contact_publ_flag
Se1 O1 3.140(4) . 4_566 yes
Se1 N1 3.132(5) . 4_566 yes
Se1 N2 3.079(5) . 4_565 yes
O1 N1 2.709(6) . . yes
H5 O1 2.33 . 1_556 yes
O2 H3 2.37 . . yes
H4 O2 2.52 . 4_576 yes
N1 N3 3.012(6) . . yes
N1 N2 3.017(6) . 4_565 yes

loop_
_geom_hbond_atom_site_label_D
_geom_hbond_atom_site_label_H
_geom_hbond_atom_site_label_A
_geom_hbond_site_symmetry_A
_geom_hbond_distance_DH
_geom_hbond_distance_HA
_geom_hbond_distance_DA
_geom_hbond_angle_DHA
_geom_hbond_publ_flag
C4 H4 O2 4_576 0.95 2.52 3.269(7) 135 yes
C5 H5 O1 1_556 0.95 2.33 3.240(7) 161 yes

loop_
_geom_torsion_atom_site_label_1
_geom_torsion_atom_site_label_2
_geom_torsion_atom_site_label_3
_geom_torsion_atom_site_label_4
_geom_torsion_site_symmetry_1
_geom_torsion_site_symmetry_2
_geom_torsion_site_symmetry_3
_geom_torsion_site_symmetry_4
_geom_torsion
_geom_torsion_publ_flag
N2 Se1 N1 C1 . . . . -0.2(4) ?
N1 Se1 N2 C6 . . . . 0.2(4) ?
Se1 N1 C1 C2 . . . . -179.5(4) ?
Se1 N1 C1 C6 . . . . 0.2(6) ?
N1 C1 C2 C3 . . . . 178.7(5) ?
C6 C1 C2 C3 . . . . -1.0(7) ?
N1 C1 C2 N3 . . . . -0.3(8) ?
C6 C1 C2 N3 . . . . 180.0(5) ?
O1 N3 C2 C3 . . . . 179.4(5) ?
O2 N3 C2 C3 . . . . -0.9(8) ?
O1 N3 C2 C1 . . . . -1.6(8) ?
O2 N3 C2 C1 . . . . 178.1(5) ?
C1 C2 C3 C4 . . . . 0.9(8) ?
N3 C2 C3 C4 . . . . 180.0(5) ?
C2 C3 C4 C5 . . . . -0.1(9) ?
C3 C4 C5 C6 . . . . -0.5(8) ?
Se1 N2 C6 C5 . . . . 179.2(4) ?
Se1 N2 C6 C1 . . . . -0.1(6) ?
C4 C5 C6 N2 . . . . -178.9(5) ?
C4 C5 C6 C1 . . . . 0.4(8) ?
N1 C1 C6 N2 . . . . 0.0(7) ?
C2 C1 C6 N2 . . . . 179.7(5) ?
N1 C1 C6 C5 . . . . -179.4(5) ?
C2 C1 C6 C5 . . . . 0.4(7) ?
